data_7043235
loop_
_publ_author_name
'Bhattacharyya, Sudipta'
'Purkait, Kallol'
'Mukherjee, Arindam'

_publ_section_title
;
 Ruthenium(II) p-Cymene Complexes of a Benzimidazole based Ligand Capable
 of VEGFR2 Inhibition: Hydrolysis, Reactivity and Cytotoxicity Studies
;
_journal_name_full 'Dalton Trans.'
_journal_paper_doi 10.1039/C7DT00938K
_journal_year 2017
_chemical_formula_moiety 'C18 H20 N6'
_chemical_formula_sum 'C18 H20 N6'
_chemical_formula_weight 320.40
_chemical_name_systematic
;
 ? 
;
_space_group_crystal_system monoclinic
_space_group_IT_number 15
_space_group_name_Hall '-C 2yc'
_space_group_name_H-M_alt 'C 1 2/c 1'
_symmetry_space_group_name_Hall '-C 2yc'
_symmetry_space_group_name_H-M 'C 1 2/c 1'
_atom_sites_solution_hydrogens geom
_atom_sites_solution_primary iterative
_atom_sites_solution_secondary difmap
_audit_creation_date 2016-11-15
_audit_creation_method
;
  Olex2 1.2-ac2
  (compiled 2012.03.27 svn.r2268, GUI svn.r4156)
;
_audit_update_record
;
2016-11-15 deposited with the CCDC.
2017-06-05 downloaded from the CCDC.
;
_cell_angle_alpha 90.00
_cell_angle_beta 109.057(4)
_cell_angle_gamma 90.00
_cell_formula_units_Z 8
_cell_length_a 19.4406(7)
_cell_length_b 10.4285(3)
_cell_length_c 16.9620(7)
_cell_measurement_reflns_used 5346
_cell_measurement_temperature 100.01(10)
_cell_measurement_theta_max 26.3800
_cell_measurement_theta_min 2.2020
_cell_volume 3250.3(2)
_computing_cell_refinement
;
CrysAlisPro, Agilent Technologies,
Version 1.171.37.33c (release 11-04-2014 CrysAlis171 .NET)
(compiled Apr 11 2014,15:12:41)
;
_computing_data_collection
;
CrysAlisPro, Agilent Technologies,
Version 1.171.37.33c (release 11-04-2014 CrysAlis171 .NET)
(compiled Apr 11 2014,15:12:41)
;
_computing_data_reduction
;
CrysAlisPro, Agilent Technologies,
Version 1.171.37.33c (release 11-04-2014 CrysAlis171 .NET)
(compiled Apr 11 2014,15:12:41)
;
_computing_molecular_graphics
;
O. V. Dolomanov, L. J. Bourhis, R. J. Gildea, J. A. K. Howard and H. Puschmann,
OLEX2: a complete structure solution, refinement and analysis program.
J. Appl. Cryst. (2009). 42, 339-341.
;
_computing_publication_material
;
O. V. Dolomanov, L. J. Bourhis, R. J. Gildea, J. A. K. Howard and H. Puschmann,
OLEX2: a complete structure solution, refinement and analysis program.
J. Appl. Cryst. (2009). 42, 339-341.
;
_computing_structure_refinement
;
SHELXL, G.M. Sheldrick, Acta Cryst.
(2008). A64, 112-122
;
_computing_structure_solution
;
olex2.solve (L.J. Bourhis, O.V. Dolomanov, R.J. Gildea, J.A.K. Howard,
H. Puschmann, in preparation, 2011)
;
_diffrn_ambient_environment N~2~
_diffrn_ambient_temperature 100.01(10)
_diffrn_detector 'CCD plate'
_diffrn_detector_area_resol_mean 7.9580
_diffrn_detector_type Eos
_diffrn_measured_fraction_theta_full 0.9994
_diffrn_measured_fraction_theta_max 0.9994
_diffrn_measurement_details
;
#__ type_ start__ end____ width___ exp.time_
  1 omega   35.00  121.00   1.0000   50.0000
omega____ theta____ kappa____ phi______ frames
    -       27.8622  178.0000  -30.0000 86

#__ type_ start__ end____ width___ exp.time_
  2 omega  -24.00   67.00   1.0000   50.0000
omega____ theta____ kappa____ phi______ frames
    -       27.8622  -38.0000 -120.0000 91

#__ type_ start__ end____ width___ exp.time_
  3 omega  -42.00   47.00   1.0000   50.0000
omega____ theta____ kappa____ phi______ frames
    -       27.8622  -57.0000  120.0000 89

#__ type_ start__ end____ width___ exp.time_
  4 omega   86.00  115.00   1.0000   50.0000
omega____ theta____ kappa____ phi______ frames
    -       27.8622  178.0000   60.0000 29

#__ type_ start__ end____ width___ exp.time_
  5 omega   61.00  101.00   1.0000   50.0000
omega____ theta____ kappa____ phi______ frames
    -       27.8622   57.0000   60.0000 40

#__ type_ start__ end____ width___ exp.time_
  6 omega  -57.00   70.00   1.0000   50.0000
omega____ theta____ kappa____ phi______ frames
    -       27.8622  -77.0000   30.0000 127
;
_diffrn_measurement_device 'four-circle diffractometer'
_diffrn_measurement_device_type 'SuperNova, Dual, Cu at zero, Eos'
_diffrn_measurement_method '\w scans'
_diffrn_orient_matrix_UB_11 0.0242738000
_diffrn_orient_matrix_UB_12 0.0309173000
_diffrn_orient_matrix_UB_13 0.0354879000
_diffrn_orient_matrix_UB_21 -0.0284138000
_diffrn_orient_matrix_UB_22 0.0415597000
_diffrn_orient_matrix_UB_23 0.0016412000
_diffrn_orient_matrix_UB_31 -0.0097485000
_diffrn_orient_matrix_UB_32 -0.0440917000
_diffrn_orient_matrix_UB_33 0.0263285000
_diffrn_radiation_monochromator mirror
_diffrn_radiation_probe x-ray
_diffrn_radiation_type 'Mo K\a'
_diffrn_radiation_wavelength 0.71073
_diffrn_reflns_av_R_equivalents 0.0319
_diffrn_reflns_av_unetI/netI 0.0346
_diffrn_reflns_limit_h_max 22
_diffrn_reflns_limit_h_min -24
_diffrn_reflns_limit_k_max 11
_diffrn_reflns_limit_k_min -13
_diffrn_reflns_limit_l_max 21
_diffrn_reflns_limit_l_min -18
_diffrn_reflns_number 10653
_diffrn_reflns_theta_full 26.37
_diffrn_reflns_theta_max 26.37
_diffrn_reflns_theta_min 2.22
_diffrn_source 'SuperNova (Mo) X-ray Source'
_exptl_absorpt_coefficient_mu 0.083
_exptl_absorpt_correction_T_max 1.00000
_exptl_absorpt_correction_T_min 0.16652
_exptl_absorpt_correction_type multi-scan
_exptl_absorpt_process_details
;
CrysAlisPro, Agilent Technologies,
Version 1.171.37.33c (release 11-04-2014 CrysAlis171 .NET)
(compiled Apr 11 2014,15:12:41)
Empirical absorption correction using spherical harmonics,
 implemented in SCALE3 ABSPACK scaling algorithm.
Empirical absorption correction using spherical harmonics,
 implemented in SCALE3 ABSPACK scaling algorithm.
;
_exptl_crystal_colour 'clear whitish colourless'
_exptl_crystal_colour_lustre clear
_exptl_crystal_colour_modifier whitish
_exptl_crystal_colour_primary colourless
_exptl_crystal_density_diffrn 1.309
_exptl_crystal_density_method 'not measured'
_exptl_crystal_description block
_exptl_crystal_F_000 1360
_exptl_crystal_recrystallization_method 'dichloromethane heaxane layer'
_exptl_crystal_size_max 0.4363
_exptl_crystal_size_mid 0.2266
_exptl_crystal_size_min 0.0672
_refine_diff_density_max 0.271
_refine_diff_density_min -0.267
_refine_diff_density_rms 0.050
_refine_ls_extinction_method none
_refine_ls_goodness_of_fit_ref 1.105
_refine_ls_hydrogen_treatment mixed
_refine_ls_matrix_type full
_refine_ls_number_parameters 225
_refine_ls_number_reflns 3319
_refine_ls_number_restraints 0
_refine_ls_restrained_S_all 1.105
_refine_ls_R_factor_all 0.0528
_refine_ls_R_factor_gt 0.0443
_refine_ls_shift/su_max 0.000
_refine_ls_shift/su_mean 0.000
_refine_ls_structure_factor_coef Fsqd
_refine_ls_weighting_details 'calc w=1/[\s^2^(Fo^2^)+(0.0342P)^2^+4.6868P] where P=(Fo^2^+2Fc^2^)/3'
_refine_ls_weighting_scheme calc
_refine_ls_wR_factor_gt 0.1070
_refine_ls_wR_factor_ref 0.1117
_reflns_number_gt 2823
_reflns_number_total 3319
_reflns_threshold_expression >2sigma(I)
_cod_data_source_file c7dt00938k2.cif
_cod_data_source_block bpybzimd
_cod_original_cell_volume 3250.4(2)
_cod_database_code 7043235
_chemical_oxdiff_formula 'C18 H20 N6'
_reflns_odcompleteness_completeness 99.94
_reflns_odcompleteness_iscentric 1
_reflns_odcompleteness_theta 26.32

loop_
_space_group_symop_id
_space_group_symop_operation_xyz
1 'x, y, z'
2 '-x, y, -z+1/2'
3 'x+1/2, y+1/2, z'
4 '-x+1/2, y+1/2, -z+1/2'
5 '-x, -y, -z'
6 'x, -y, z-1/2'
7 '-x+1/2, -y+1/2, -z'
8 'x+1/2, -y+1/2, z-1/2'

loop_
_atom_site_label
_atom_site_type_symbol
_atom_site_fract_x
_atom_site_fract_y
_atom_site_fract_z
_atom_site_U_iso_or_equiv
_atom_site_adp_type
_atom_site_occupancy
_atom_site_symmetry_multiplicity
_atom_site_calc_flag
_atom_site_refinement_flags
N2 N 0.22383(7) 0.49793(13) 0.41653(9) 0.0161(3) Uani 1 1 d .
N3 N 0.36796(7) 0.34730(14) 0.35618(9) 0.0184(3) Uani 1 1 d .
N5 N 0.34668(7) 0.49526(12) 0.51119(8) 0.0153(3) Uani 1 1 d .
N1 N 0.18402(7) 0.39883(13) 0.43259(9) 0.0174(3) Uani 1 1 d .
N6 N 0.33320(7) 0.42584(13) 0.57318(8) 0.0172(3) Uani 1 1 d .
N4 N 0.28253(8) 0.24037(13) 0.39245(9) 0.0167(3) Uani 1 1 d .
C3 C 0.12263(9) 0.58616(16) 0.41849(10) 0.0188(4) Uani 1 1 d .
H3 H 0.0857 0.6442 0.4162 0.023 Uiso 1 1 calc R
C7 C 0.31535(8) 0.35402(15) 0.38923(10) 0.0154(3) Uani 1 1 d .
C2 C 0.12215(9) 0.45283(16) 0.43281(10) 0.0178(4) Uani 1 1 d .
C14 C 0.38966(9) 0.45102(16) 0.64134(10) 0.0175(4) Uani 1 1 d .
C13 C 0.31633(9) 0.15015(16) 0.35812(10) 0.0172(3) Uani 1 1 d .
C1 C 0.29930(9) 0.47937(15) 0.42429(10) 0.0159(3) Uani 1 1 d .
H1 H 0.3121 0.5478 0.3920 0.019 Uiso 1 1 calc R
C8 C 0.36975(9) 0.21795(16) 0.33619(10) 0.0175(4) Uani 1 1 d .
C15 C 0.43933(9) 0.53455(16) 0.62284(11) 0.0188(4) Uani 1 1 d .
H15 H 0.4826 0.5660 0.6600 0.023 Uiso 1 1 calc R
C4 C 0.18835(9) 0.61275(15) 0.40872(10) 0.0168(3) Uani 1 1 d .
C10 C 0.40403(10) 0.02257(18) 0.28634(11) 0.0254(4) Uani 1 1 d .
H10 H 0.4333 -0.0225 0.2622 0.030 Uiso 1 1 calc R
C16 C 0.41111(9) 0.56017(15) 0.53909(11) 0.0167(3) Uani 1 1 d .
C12 C 0.30515(10) 0.01902(17) 0.34453(11) 0.0239(4) Uani 1 1 d .
H12 H 0.2693 -0.0244 0.3590 0.029 Uiso 1 1 calc R
C17 C 0.39245(10) 0.39231(17) 0.72310(11) 0.0235(4) Uani 1 1 d .
H17A H 0.3833 0.4572 0.7586 0.035 Uiso 1 1 calc R
H17B H 0.4397 0.3557 0.7495 0.035 Uiso 1 1 calc R
H17C H 0.3561 0.3265 0.7136 0.035 Uiso 1 1 calc R
C11 C 0.35002(10) -0.04328(18) 0.30840(12) 0.0271(4) Uani 1 1 d .
H11 H 0.3443 -0.1310 0.2984 0.032 Uiso 1 1 calc R
C9 C 0.41460(9) 0.15258(18) 0.29965(11) 0.0227(4) Uani 1 1 d .
H9 H 0.4504 0.1956 0.2848 0.027 Uiso 1 1 calc R
C18 C 0.44032(9) 0.63865(17) 0.48327(11) 0.0212(4) Uani 1 1 d .
H18A H 0.4447 0.5859 0.4388 0.032 Uiso 1 1 calc R
H18B H 0.4873 0.6720 0.5148 0.032 Uiso 1 1 calc R
H18C H 0.4077 0.7084 0.4604 0.032 Uiso 1 1 calc R
C6 C 0.21952(9) 0.73453(16) 0.38875(11) 0.0211(4) Uani 1 1 d .
H6A H 0.2647 0.7526 0.4318 0.032 Uiso 1 1 calc R
H6B H 0.1860 0.8035 0.3854 0.032 Uiso 1 1 calc R
H6C H 0.2279 0.7258 0.3363 0.032 Uiso 1 1 calc R
C5 C 0.06324(9) 0.37202(17) 0.44653(12) 0.0233(4) Uani 1 1 d .
H5A H 0.0795 0.2848 0.4563 0.035 Uiso 1 1 calc R
H5B H 0.0205 0.3760 0.3981 0.035 Uiso 1 1 calc R
H5C H 0.0520 0.4035 0.4941 0.035 Uiso 1 1 calc R
H4 H 0.2468(13) 0.226(2) 0.4126(14) 0.042(7) Uiso 1 1 d .

loop_
_atom_site_aniso_label
_atom_site_aniso_U_11
_atom_site_aniso_U_22
_atom_site_aniso_U_33
_atom_site_aniso_U_23
_atom_site_aniso_U_13
_atom_site_aniso_U_12
N2 0.0151(7) 0.0134(7) 0.0201(7) 0.0013(5) 0.0062(6) -0.0013(5)
N3 0.0172(7) 0.0198(7) 0.0196(7) 0.0002(6) 0.0079(6) -0.0008(6)
N5 0.0165(7) 0.0131(7) 0.0175(7) 0.0000(5) 0.0070(5) -0.0029(5)
N1 0.0167(7) 0.0151(7) 0.0213(7) 0.0024(5) 0.0076(6) -0.0021(5)
N6 0.0203(7) 0.0143(7) 0.0180(7) 0.0006(5) 0.0076(6) -0.0014(6)
N4 0.0174(7) 0.0142(7) 0.0211(7) -0.0010(5) 0.0099(6) -0.0017(6)
C3 0.0174(8) 0.0196(9) 0.0180(8) -0.0005(7) 0.0037(7) 0.0041(7)
C7 0.0146(8) 0.0157(8) 0.0151(8) 0.0019(6) 0.0036(6) -0.0005(6)
C2 0.0156(8) 0.0213(9) 0.0161(8) 0.0004(6) 0.0048(6) 0.0003(7)
C14 0.0171(8) 0.0142(8) 0.0210(9) -0.0015(6) 0.0060(7) 0.0024(6)
C13 0.0178(8) 0.0183(8) 0.0158(8) -0.0005(6) 0.0062(6) 0.0023(7)
C1 0.0162(8) 0.0151(8) 0.0165(8) 0.0013(6) 0.0053(6) -0.0012(6)
C8 0.0162(8) 0.0207(9) 0.0145(8) 0.0016(6) 0.0036(6) 0.0022(7)
C15 0.0138(8) 0.0176(8) 0.0238(9) -0.0020(7) 0.0045(7) -0.0002(6)
C4 0.0202(8) 0.0151(8) 0.0129(8) -0.0010(6) 0.0024(6) 0.0010(7)
C10 0.0270(9) 0.0317(10) 0.0190(9) 0.0001(7) 0.0096(7) 0.0119(8)
C16 0.0146(8) 0.0124(8) 0.0245(9) -0.0020(6) 0.0082(7) -0.0002(6)
C12 0.0271(9) 0.0187(9) 0.0280(10) -0.0008(7) 0.0118(8) -0.0015(7)
C17 0.0238(9) 0.0252(9) 0.0198(9) 0.0016(7) 0.0048(7) -0.0030(7)
C11 0.0351(11) 0.0191(9) 0.0270(10) -0.0026(7) 0.0101(8) 0.0060(8)
C9 0.0196(9) 0.0305(10) 0.0199(9) 0.0017(7) 0.0088(7) 0.0041(7)
C18 0.0181(8) 0.0208(9) 0.0265(9) 0.0000(7) 0.0098(7) -0.0042(7)
C6 0.0212(9) 0.0147(8) 0.0254(9) 0.0013(7) 0.0049(7) 0.0002(7)
C5 0.0167(8) 0.0244(9) 0.0291(10) 0.0048(7) 0.0079(7) 0.0003(7)

loop_
_atom_type_symbol
_atom_type_description
_atom_type_scat_dispersion_real
_atom_type_scat_dispersion_imag
_atom_type_scat_source
C C 0.0033 0.0016 'International Tables Vol C Tables 4.2.6.8 and 6.1.1.4'
H H 0.0000 0.0000 'International Tables Vol C Tables 4.2.6.8 and 6.1.1.4'
N N 0.0061 0.0033 'International Tables Vol C Tables 4.2.6.8 and 6.1.1.4'

loop_
_exptl_crystal_face_index_h
_exptl_crystal_face_index_k
_exptl_crystal_face_index_l
_exptl_crystal_face_perp_dist
_exptl_oxdiff_crystal_face_indexfrac_h
_exptl_oxdiff_crystal_face_indexfrac_k
_exptl_oxdiff_crystal_face_indexfrac_l
_exptl_oxdiff_crystal_face_x
_exptl_oxdiff_crystal_face_y
_exptl_oxdiff_crystal_face_z
-4 -12 14 0.2319 -4.2586 -11.9087 14.0325 0.0264 -0.3509 0.9360
0 1 23 0.0591 0.0140 0.9890 22.9745 0.8462 0.0784 0.5611
-3 -14 -2 0.2203 -2.9967 -13.9834 -1.9870 -0.5756 -0.4993 0.5935
-27 0 6 0.1334 -26.9681 -0.0032 5.9986 -0.4418 0.7760 0.4210
13 0 16 0.0664 12.9962 -0.0066 15.9803 0.8824 -0.3433 0.2943
1 1 22 0.0500 1.0123 0.9894 21.9754 0.8350 0.0484 0.5251
-7 1 24 0.0651 -6.9781 0.9884 23.9748 0.7120 0.2787 0.6557
9 -12 8 0.1914 8.9966 -11.9897 7.9985 0.1315 -0.7408 0.6515
19 0 11 0.0954 18.9869 -0.0043 10.9846 0.8506 -0.5216 0.1043
0 1 23 0.0659 0.0140 0.9890 22.9745 0.8462 0.0784 0.5611
-27 0 10 0.1487 -26.9656 -0.0049 9.9943 -0.3000 0.7824 0.5262
14 1 16 0.0692 13.9950 0.9923 15.9794 0.9375 -0.3302 0.2405
-7 -14 1 0.2204 -6.9907 -13.9848 1.0105 -0.5662 -0.3809 0.7114
0 -12 13 0.1922 0.0091 -11.9921 12.9948 0.0906 -0.4773 0.8708
-5 -14 8 0.2128 -4.9885 -13.9878 8.0026 -0.2696 -0.4265 0.8761
-7 -11 15 0.1940 -6.9824 -10.9942 14.9932 0.0227 -0.2339 0.9476
-21 9 7 0.1804 -20.9746 8.9864 6.9898 0.0168 0.9809 -0.0077
27 -1 -6 0.0852 26.9682 -0.9957 -5.9979 0.4110 -0.8175 -0.3769
9 -13 6 0.1969 8.9955 -12.9877 6.0014 0.0298 -0.7855 0.6430
-3 1 23 0.0597 -2.9829 0.9889 22.9751 0.7735 0.1636 0.5904
1 0 -23 0.0082 0.9849 0.0099 -22.9754 -0.7911 -0.0653 -0.6149
-25 0 17 0.1288 -24.9634 -0.0078 16.9864 -0.0034 0.7369 0.6909
-3 0 23 0.0686 -2.9828 -0.0099 22.9758 0.7427 0.1220 0.6344
12 13 -8 0.1847 11.9813 12.9891 -8.0032 0.4084 0.1863 -0.9002
8 -1 -24 0.0244 7.9771 -0.9884 -23.9749 -0.6877 -0.3071 -0.6654
8 0 -24 0.0858 8.3183 0.1955 -23.9203 -0.6409 -0.2675 -0.7195
8 -10 13 0.1542 8.0006 -9.9942 12.9918 0.3463 -0.6214 0.7047
-12 13 -2 0.1807 -11.9899 12.9860 -2.0051 0.0393 0.8771 -0.5085
-8 1 24 0.1253 -7.6536 0.6708 23.8730 0.6822 0.2845 0.6736
6 1 20 0.0579 6.0059 0.9904 19.9766 0.8853 -0.0967 0.4237
-12 -13 6 0.2325 -11.9374 -13.1140 6.2045 -0.4750 -0.1956 0.8579
-22 0 -7 0.1116 -21.9813 0.0025 -6.9883 -0.7815 0.6132 0.0302
26 -2 -14 0.1110 25.9263 -2.3801 -13.7127 0.0691 -0.8581 -0.5088
-14 -13 3 0.2214 -13.9823 -12.9869 3.0089 -0.6341 -0.1375 0.7881
-6 0 24 0.0685 -5.9791 -0.0104 23.9753 0.7054 0.2088 0.6900
3 -8 17 0.1475 3.0080 -7.9982 16.9870 0.4286 -0.3900 0.7706
9 11 -16 0.1765 9.0445 10.8331 -15.9545 -0.0117 0.1670 -0.9859
-22 9 5 0.2065 -22.1096 8.6511 5.3524 -0.0793 0.9965 -0.0250
6 0 20 0.0608 6.0059 -0.0085 19.9773 0.8545 -0.1382 0.4678
-24 0 -4 0.1208 -23.9773 0.0012 -3.9912 -0.7236 0.6748 0.1286
-26 1 15 0.1723 -25.6069 0.5075 15.3092 -0.0626 0.7738 0.6303
9 0 19 0.0624 9.0022 -0.0080 18.9778 0.8918 -0.2250 0.4123
-7 2 24 0.0692 -6.9782 1.9873 23.9740 0.7428 0.3202 0.6116
-15 0 23 0.1055 -14.9702 -0.0102 22.9781 0.4517 0.4626 0.7514
4 1 21 0.0484 4.0085 0.9899 20.9759 0.8723 -0.0383 0.4695
-2 1 23 0.0555 -1.9839 0.9889 22.9749 0.7977 0.1352 0.5806
-5 1 24 0.0656 -4.9802 0.9885 23.9744 0.7605 0.2219 0.6362
3 0 22 0.0500 3.0103 -0.0094 21.9757 0.8527 -0.0499 0.5497
-7 1 24 0.0732 -6.9781 0.9884 23.9748 0.7120 0.2787 0.6557
6 1 20 0.0550 6.0059 0.9904 19.9766 0.8853 -0.0967 0.4237
15 0 15 0.0763 14.9935 -0.0061 14.9810 0.8954 -0.4017 0.2485
22 0 8 0.1000 21.9819 -0.0030 7.9872 0.8169 -0.6116 -0.0039
-10 -1 -18 0.0353 -10.0004 -0.9913 -17.9780 -0.9114 0.2134 -0.3321
-12 -13 4 0.2079 -11.9837 -12.9873 4.0075 -0.5502 -0.1927 0.7950
4 -5 -22 0.0588 3.9828 -4.9848 -21.9734 -0.8372 -0.3564 -0.3976

loop_
_geom_angle_atom_site_label_1
_geom_angle_atom_site_label_2
_geom_angle_atom_site_label_3
_geom_angle
N1 N2 C1 120.27(13)
C4 N2 N1 112.34(13)
C4 N2 C1 126.33(14)
C7 N3 C8 103.84(14)
N6 N5 C1 119.70(13)
C16 N5 N6 112.30(13)
C16 N5 C1 127.37(14)
C2 N1 N2 104.55(13)
C14 N6 N5 104.57(13)
C7 N4 C13 106.49(14)
C4 C3 C2 106.20(15)
N3 C7 N4 114.28(15)
N3 C7 C1 120.13(14)
N4 C7 C1 125.47(14)
N1 C2 C3 111.10(15)
N1 C2 C5 119.99(15)
C3 C2 C5 128.91(15)
N6 C14 C15 110.98(15)
N6 C14 C17 119.44(15)
C15 C14 C17 129.57(15)
N4 C13 C8 105.29(14)
N4 C13 C12 132.01(16)
C12 C13 C8 122.70(16)
N2 C1 N5 111.22(13)
N2 C1 C7 114.52(13)
N5 C1 C7 110.48(13)
N3 C8 C13 110.11(14)
N3 C8 C9 130.32(16)
C9 C8 C13 119.57(16)
C16 C15 C14 106.22(14)
N2 C4 C3 105.79(14)
N2 C4 C6 122.55(15)
C3 C4 C6 131.57(15)
C9 C10 C11 121.45(17)
N5 C16 C15 105.90(14)
N5 C16 C18 123.13(15)
C15 C16 C18 130.96(15)
C11 C12 C13 116.65(17)
C12 C11 C10 121.59(17)
C10 C9 C8 118.04(17)

loop_
_geom_bond_atom_site_label_1
_geom_bond_atom_site_label_2
_geom_bond_distance
N2 N1 1.3708(18)
N2 C1 1.443(2)
N2 C4 1.366(2)
N3 C7 1.319(2)
N3 C8 1.394(2)
N5 N6 1.3705(19)
N5 C1 1.470(2)
N5 C16 1.365(2)
N1 C2 1.329(2)
N6 C14 1.335(2)
N4 C7 1.356(2)
N4 C13 1.381(2)
C3 C2 1.412(2)
C3 C4 1.369(2)
C7 C1 1.510(2)
C2 C5 1.500(2)
C14 C15 1.410(2)
C14 C17 1.501(2)
C13 C8 1.403(2)
C13 C12 1.392(2)
C8 C9 1.401(2)
C15 C16 1.372(2)
C4 C6 1.493(2)
C10 C11 1.404(3)
C10 C9 1.379(3)
C16 C18 1.497(2)
C12 C11 1.381(3)
